data_4349047
loop_
_publ_author_name
'Biewer, Christian'
'Hamacher, Claudia'
'Kaiser, Andre'
'Vogt, Nicolas'
'Sandleben, Aaron'
'Chin, Mason T.'
'Yu, Siqi'
'Vicic, David A.'
'Klein, Axel'

_publ_section_title
;
 Unsymmetrical N-Aryl-1-(pyridin-2-yl)methanimine Ligands in
 Organonickel(II) Complexes: More Than a Blend of 2,2'-Bipyridine and
 N,N-Diaryl-\a-diimines?
;
_journal_issue 24
_journal_name_full 'Inorganic chemistry'
_journal_page_first 12716
_journal_page_last 12727
_journal_paper_doi 10.1021/acs.inorgchem.6b01874
_journal_volume 55
_journal_year 2016
_chemical_formula_moiety 'C27 H33 Br N2 Ni'
_chemical_formula_sum 'C27 H33 Br N2 Ni'
_chemical_formula_weight 524.17
_chemical_name_common '[(i-Pr-PyMa)Ni(Mes)Br]'
_space_group_crystal_system monoclinic
_space_group_IT_number 14
_space_group_name_Hall '-P 2ybc'
_space_group_name_H-M_alt 'P 1 21/c 1'
_atom_sites_solution_hydrogens geom
_audit_creation_method SHELXL-2014/7
_cell_angle_alpha 90
_cell_angle_beta 90.793(4)
_cell_angle_gamma 90
_cell_formula_units_Z 4
_cell_length_a 10.8322(10)
_cell_length_b 15.9854(10)
_cell_length_c 14.4541(7)
_cell_measurement_reflns_used 14505
_cell_measurement_temperature 293(2)
_cell_measurement_theta_max 25.242
_cell_measurement_theta_min 27.476
_cell_volume 2502.6(3)
_computing_cell_refinement 'X-AREA (STOE & Cie 2001)'
_computing_data_collection 'X-AREA (STOE & Cie 2001)'
_computing_data_reduction 'X-RED (STOE & Cie 2001)'
_computing_molecular_graphics 'DIAMOND (Brandenburg, 2006)'
_computing_publication_material 'WinGX publication routines (Farrugia, 2012)'
_computing_structure_refinement 'SHELXL-2014/7 (Sheldrick, 2014)'
_computing_structure_solution 'SIR-2011 (Burla et al., 2012)'
_diffrn_ambient_temperature 293(2)
_diffrn_measured_fraction_theta_full 0.989
_diffrn_measured_fraction_theta_max 0.974
_diffrn_measurement_device_type 'Nonius KappaCCD'
_diffrn_measurement_method '\w and \f scans'
_diffrn_radiation_type MoK\a
_diffrn_radiation_wavelength 0.71073
_diffrn_reflns_av_R_equivalents 0.1018
_diffrn_reflns_av_unetI/netI 0.1160
_diffrn_reflns_Laue_measured_fraction_full 0.989
_diffrn_reflns_Laue_measured_fraction_max 0.974
_diffrn_reflns_limit_h_max 9
_diffrn_reflns_limit_h_min -14
_diffrn_reflns_limit_k_max 20
_diffrn_reflns_limit_k_min -20
_diffrn_reflns_limit_l_max 18
_diffrn_reflns_limit_l_min -14
_diffrn_reflns_number 14505
_diffrn_reflns_point_group_measured_fraction_full 0.989
_diffrn_reflns_point_group_measured_fraction_max 0.974
_diffrn_reflns_theta_full 25.242
_diffrn_reflns_theta_max 27.476
_diffrn_reflns_theta_min 1.880
_diffrn_source 'fine-focus sealed tube'
_exptl_absorpt_coefficient_mu 2.388
_exptl_absorpt_correction_T_max 0.8020
_exptl_absorpt_correction_T_min 0.3981
_exptl_absorpt_correction_type numerical
_exptl_absorpt_process_details
;
The absorption correction (X-RED; Stoe & Cie, 2001) 
was performed after optimizing the crystal shape 
using X-SHAPE (Stoe & Cie, 1999).
;
_exptl_crystal_colour violet
_exptl_crystal_density_diffrn 1.391
_exptl_crystal_density_method 'not measured'
_exptl_crystal_description Pad
_exptl_crystal_F_000 1088
_exptl_crystal_size_max 0.1
_exptl_crystal_size_mid 0.1
_exptl_crystal_size_min 0.1
_refine_diff_density_max 1.717
_refine_diff_density_min -0.794
_refine_diff_density_rms 0.122
_refine_ls_extinction_method none
_refine_ls_goodness_of_fit_ref 0.966
_refine_ls_hydrogen_treatment constr
_refine_ls_matrix_type full
_refine_ls_number_parameters 280
_refine_ls_number_reflns 5575
_refine_ls_number_restraints 0
_refine_ls_restrained_S_all 0.966
_refine_ls_R_factor_all 0.1046
_refine_ls_R_factor_gt 0.0563
_refine_ls_shift/su_max 0.001
_refine_ls_shift/su_mean 0.000
_refine_ls_structure_factor_coef Fsqd
_refine_ls_weighting_details 'w=1/[\s^2^(Fo^2^)+(0.0683P)^2^] where P=(Fo^2^+2Fc^2^)/3'
_refine_ls_weighting_scheme calc
_refine_ls_wR_factor_gt 0.1279
_refine_ls_wR_factor_ref 0.1458
_reflns_Friedel_coverage 0.000
_reflns_number_gt 3528
_reflns_number_total 5575
_reflns_threshold_expression 'I > 2\s(I)'
_cod_data_source_file ic6b01874_si_003.cif
_cod_data_source_block shelx
_cod_original_sg_symbol_H-M 'P 21/c'
_cod_database_code 4349047
_shelx_shelxl_version_number 2014/7
_shelx_space_group_comment
;
The symmetry employed for this shelxl refinement is uniquely defined
by the following loop, which should always be used as a source of
symmetry information in preference to the above space-group names.
They are only intended as comments.
;

loop_
_space_group_symop_operation_xyz
'x, y, z'
'-x, y+1/2, -z+1/2'
'-x, -y, -z'
'x, -y-1/2, z-1/2'

loop_
_atom_site_label
_atom_site_type_symbol
_atom_site_fract_x
_atom_site_fract_y
_atom_site_fract_z
_atom_site_U_iso_or_equiv
_atom_site_adp_type
_atom_site_occupancy
_atom_site_site_symmetry_order
_atom_site_calc_flag
_atom_site_refinement_flags_posn
_atom_site_refinement_flags_adp
Br1 Br 0.76521(4) 0.37327(3) 0.36439(3) 0.02608(16) Uani 1 1 d . .
Ni1 Ni 0.88877(5) 0.29220(4) 0.27152(4) 0.01976(17) Uani 1 1 d . .
N2 N 0.7536(3) 0.2635(2) 0.1821(2) 0.0190(8) Uani 1 1 d . .
N1 N 0.9753(3) 0.2073(2) 0.2039(2) 0.0207(8) Uani 1 1 d . .
C11 C 0.6341(4) 0.3034(3) 0.1690(3) 0.0199(10) Uani 1 1 d . .
C1 C 0.7854(4) 0.2066(3) 0.1242(3) 0.0229(11) Uani 1 1 d . .
H1 H 0.7332 0.1901 0.0760 0.027 Uiso 1 1 calc R U
C2 C 0.9051(4) 0.1697(3) 0.1373(3) 0.0222(10) Uani 1 1 d . .
C31 C 1.0338(4) 0.3279(3) 0.3372(3) 0.0226(10) Uani 1 1 d . .
C36 C 1.0849(4) 0.2865(3) 0.4136(3) 0.0274(11) Uani 1 1 d . .
C12 C 0.6279(4) 0.3757(3) 0.1154(3) 0.0226(10) Uani 1 1 d . .
C15 C 0.4190(5) 0.3077(3) 0.1991(3) 0.0318(12) Uani 1 1 d . .
H15 H 0.3492 0.2861 0.2272 0.038 Uiso 1 1 calc R U
C16 C 0.5321(4) 0.2684(3) 0.2131(3) 0.0238(11) Uani 1 1 d . .
C17 C 0.7403(4) 0.4147(3) 0.0708(3) 0.0262(11) Uani 1 1 d . .
H17 H 0.8133 0.3853 0.0950 0.031 Uiso 1 1 calc R U
C6 C 1.0886(4) 0.1760(3) 0.2205(3) 0.0237(11) Uani 1 1 d . .
H6 H 1.1384 0.2014 0.2653 0.028 Uiso 1 1 calc R U
C5 C 1.1338(5) 0.1073(3) 0.1732(3) 0.0281(12) Uani 1 1 d . .
H5 H 1.2125 0.0871 0.1865 0.034 Uiso 1 1 calc R U
C14 C 0.4079(5) 0.3782(3) 0.1443(3) 0.0330(13) Uani 1 1 d . .
H14 H 0.3310 0.4028 0.1346 0.040 Uiso 1 1 calc R U
C32 C 1.0971(4) 0.3957(3) 0.2995(3) 0.0234(11) Uani 1 1 d . .
C13 C 0.5118(5) 0.4118(3) 0.1039(3) 0.0294(12) Uani 1 1 d . .
H13 H 0.5038 0.4599 0.0681 0.035 Uiso 1 1 calc R U
C35 C 1.1966(5) 0.3132(3) 0.4518(3) 0.0317(12) Uani 1 1 d . .
H35 H 1.2300 0.2844 0.5022 0.038 Uiso 1 1 calc R U
C3 C 0.9464(5) 0.1014(3) 0.0881(3) 0.0282(12) Uani 1 1 d . .
H3 H 0.8965 0.0772 0.0425 0.034 Uiso 1 1 calc R U
C19 C 0.7375(5) 0.4029(3) -0.0343(3) 0.0354(13) Uani 1 1 d . .
H19A H 0.8095 0.4281 -0.0605 0.053 Uiso 1 1 calc R U
H19B H 0.7364 0.3442 -0.0486 0.053 Uiso 1 1 calc R U
H19C H 0.6648 0.4289 -0.0599 0.053 Uiso 1 1 calc R U
C39 C 1.0180(5) 0.2128(3) 0.4546(3) 0.0353(13) Uani 1 1 d . .
H39A H 0.9430 0.2029 0.4201 0.053 Uiso 1 1 calc R U
H39B H 1.0696 0.1641 0.4518 0.053 Uiso 1 1 calc R U
H39C H 0.9987 0.2246 0.5179 0.053 Uiso 1 1 calc R U
C4 C 1.0619(5) 0.0693(3) 0.1069(3) 0.0329(13) Uani 1 1 d . .
H4 H 1.0906 0.0227 0.0751 0.039 Uiso 1 1 calc R U
C18 C 0.7554(5) 0.5072(3) 0.0948(4) 0.0394(14) Uani 1 1 d . .
H18A H 0.8273 0.5289 0.0651 0.059 Uiso 1 1 calc R U
H18B H 0.6838 0.5375 0.0737 0.059 Uiso 1 1 calc R U
H18C H 0.7644 0.5133 0.1606 0.059 Uiso 1 1 calc R U
C20 C 0.5445(5) 0.1920(3) 0.2743(3) 0.0318(12) Uani 1 1 d . .
H20 H 0.6308 0.1893 0.2954 0.038 Uiso 1 1 calc R U
C33 C 1.2086(5) 0.4217(3) 0.3418(3) 0.0331(13) Uani 1 1 d . .
H33 H 1.2493 0.4679 0.3179 0.040 Uiso 1 1 calc R U
C34 C 1.2596(5) 0.3814(4) 0.4171(4) 0.0358(14) Uani 1 1 d . .
C37 C 1.0507(5) 0.4421(3) 0.2157(3) 0.0344(13) Uani 1 1 d . .
H37A H 1.1072 0.4863 0.2010 0.052 Uiso 1 1 calc R U
H37B H 1.0441 0.4043 0.1643 0.052 Uiso 1 1 calc R U
H37C H 0.9710 0.4655 0.2281 0.052 Uiso 1 1 calc R U
C21 C 0.4653(5) 0.1974(4) 0.3601(3) 0.0394(14) Uani 1 1 d . .
H21A H 0.4764 0.1477 0.3966 0.059 Uiso 1 1 calc R U
H21B H 0.4895 0.2454 0.3960 0.059 Uiso 1 1 calc R U
H21C H 0.3801 0.2026 0.3420 0.059 Uiso 1 1 calc R U
C22 C 0.5176(6) 0.1113(3) 0.2197(4) 0.0464(15) Uani 1 1 d . .
H22A H 0.5262 0.0640 0.2601 0.070 Uiso 1 1 calc R U
H22B H 0.4350 0.1133 0.1950 0.070 Uiso 1 1 calc R U
H22C H 0.5749 0.1064 0.1700 0.070 Uiso 1 1 calc R U
C38 C 1.3798(5) 0.4111(4) 0.4623(4) 0.0520(17) Uani 1 1 d . .
H38A H 1.4005 0.3753 0.5135 0.078 Uiso 1 1 calc R U
H38B H 1.4448 0.4093 0.4178 0.078 Uiso 1 1 calc R U
H38C H 1.3700 0.4675 0.4840 0.078 Uiso 1 1 calc R U

loop_
_atom_site_aniso_label
_atom_site_aniso_U_11
_atom_site_aniso_U_22
_atom_site_aniso_U_33
_atom_site_aniso_U_23
_atom_site_aniso_U_13
_atom_site_aniso_U_12
Br1 0.0221(3) 0.0280(3) 0.0282(3) -0.0079(2) 0.00105(18) 0.0004(2)
Ni1 0.0171(3) 0.0206(3) 0.0215(3) -0.0034(2) -0.0002(2) 0.0006(3)
N2 0.021(2) 0.020(2) 0.0155(18) 0.0004(15) -0.0010(15) -0.0019(17)
N1 0.018(2) 0.020(2) 0.024(2) 0.0014(16) 0.0015(15) 0.0020(18)
C11 0.020(3) 0.022(3) 0.017(2) -0.0041(18) -0.0048(18) 0.002(2)
C1 0.029(3) 0.025(3) 0.015(2) 0.0017(19) -0.0018(18) -0.005(2)
C2 0.023(3) 0.024(3) 0.019(2) 0.0011(19) 0.0024(18) -0.001(2)
C31 0.019(3) 0.027(3) 0.022(2) -0.008(2) 0.0006(18) 0.002(2)
C36 0.019(3) 0.035(3) 0.028(3) -0.010(2) 0.000(2) 0.002(2)
C12 0.025(3) 0.021(3) 0.022(2) -0.0040(19) -0.0001(18) 0.003(2)
C15 0.025(3) 0.037(3) 0.034(3) 0.005(2) 0.003(2) 0.001(2)
C16 0.020(3) 0.022(3) 0.029(3) -0.001(2) 0.0002(19) 0.004(2)
C17 0.024(3) 0.025(3) 0.029(3) 0.003(2) 0.001(2) 0.003(2)
C6 0.020(3) 0.029(3) 0.022(2) -0.001(2) -0.0006(18) 0.001(2)
C5 0.023(3) 0.029(3) 0.032(3) 0.008(2) 0.001(2) 0.009(2)
C14 0.025(3) 0.043(3) 0.031(3) 0.004(2) -0.001(2) 0.014(3)
C32 0.017(3) 0.027(3) 0.026(2) -0.008(2) 0.0046(19) -0.001(2)
C13 0.033(3) 0.032(3) 0.023(3) 0.007(2) 0.006(2) 0.007(3)
C35 0.034(3) 0.039(3) 0.021(3) -0.010(2) -0.003(2) 0.007(3)
C3 0.033(3) 0.025(3) 0.027(3) -0.003(2) -0.005(2) 0.007(2)
C19 0.031(3) 0.039(3) 0.036(3) 0.006(2) 0.008(2) 0.001(3)
C39 0.038(3) 0.031(3) 0.036(3) -0.001(2) -0.002(2) 0.003(3)
C4 0.038(3) 0.030(3) 0.031(3) -0.004(2) 0.004(2) 0.016(3)
C18 0.040(4) 0.028(3) 0.049(3) 0.002(2) -0.002(2) -0.004(3)
C20 0.024(3) 0.034(3) 0.038(3) 0.007(2) 0.002(2) 0.004(2)
C33 0.022(3) 0.034(3) 0.044(3) -0.012(2) 0.012(2) -0.006(2)
C34 0.022(3) 0.048(4) 0.038(3) -0.018(3) -0.006(2) -0.001(3)
C37 0.039(3) 0.034(3) 0.031(3) 0.000(2) 0.008(2) -0.007(3)
C21 0.036(3) 0.043(4) 0.039(3) 0.016(2) 0.005(2) 0.001(3)
C22 0.043(4) 0.031(4) 0.064(4) 0.008(3) -0.003(3) -0.002(3)
C38 0.024(3) 0.072(5) 0.059(4) -0.023(3) -0.009(3) -0.007(3)

loop_
_atom_type_symbol
_atom_type_description
_atom_type_scat_dispersion_real
_atom_type_scat_dispersion_imag
_atom_type_scat_source
C C 0.0033 0.0016 'International Tables Vol C Tables 4.2.6.8 and 6.1.1.4'
Br Br -0.2901 2.4595 'International Tables Vol C Tables 4.2.6.8 and 6.1.1.4'
N N 0.0061 0.0033 'International Tables Vol C Tables 4.2.6.8 and 6.1.1.4'
Ni Ni 0.3393 1.1124 'International Tables Vol C Tables 4.2.6.8 and 6.1.1.4'
H H 0.0000 0.0000 'International Tables Vol C Tables 4.2.6.8 and 6.1.1.4'

loop_
_geom_angle_atom_site_label_1
_geom_angle_atom_site_label_2
_geom_angle_atom_site_label_3
_geom_angle
C31 Ni1 N1 93.45(17)
C31 Ni1 N2 169.18(17)
N1 Ni1 N2 82.36(15)
C31 Ni1 Br1 91.28(13)
N1 Ni1 Br1 169.27(11)
N2 Ni1 Br1 94.58(11)
C1 N2 C11 118.1(4)
C1 N2 Ni1 112.6(3)
C11 N2 Ni1 129.0(3)
C6 N1 C2 117.6(4)
C6 N1 Ni1 128.5(3)
C2 N1 Ni1 113.6(3)
C12 C11 C16 123.5(4)
C12 C11 N2 118.2(4)
C16 C11 N2 118.2(4)
N2 C1 C2 117.0(4)
N2 C1 H1 121.5
C2 C1 H1 121.5
N1 C2 C3 122.2(4)
N1 C2 C1 114.1(4)
C3 C2 C1 123.8(4)
C36 C31 C32 119.0(4)
C36 C31 Ni1 124.5(4)
C32 C31 Ni1 116.2(3)
C35 C36 C31 120.2(5)
C35 C36 C39 120.3(5)
C31 C36 C39 119.6(4)
C13 C12 C11 116.6(4)
C13 C12 C17 120.5(4)
C11 C12 C17 122.9(4)
C14 C15 C16 121.4(5)
C14 C15 H15 119.3
C16 C15 H15 119.3
C15 C16 C11 117.0(4)
C15 C16 C20 121.4(4)
C11 C16 C20 121.6(4)
C12 C17 C18 112.6(4)
C12 C17 C19 111.4(4)
C18 C17 C19 110.2(4)
C12 C17 H17 107.4
C18 C17 H17 107.4
C19 C17 H17 107.4
N1 C6 C5 122.3(4)
N1 C6 H6 118.8
C5 C6 H6 118.8
C4 C5 C6 119.7(5)
C4 C5 H5 120.2
C6 C5 H5 120.2
C15 C14 C13 119.6(5)
C15 C14 H14 120.2
C13 C14 H14 120.2
C31 C32 C33 118.8(5)
C31 C32 C37 122.5(4)
C33 C32 C37 118.7(4)
C14 C13 C12 121.8(4)
C14 C13 H13 119.1
C12 C13 H13 119.1
C34 C35 C36 121.9(5)
C34 C35 H35 119.0
C36 C35 H35 119.0
C4 C3 C2 119.5(5)
C4 C3 H3 120.2
C2 C3 H3 120.2
C17 C19 H19A 109.5
C17 C19 H19B 109.5
H19A C19 H19B 109.5
C17 C19 H19C 109.5
H19A C19 H19C 109.5
H19B C19 H19C 109.5
C36 C39 H39A 109.5
C36 C39 H39B 109.5
H39A C39 H39B 109.5
C36 C39 H39C 109.5
H39A C39 H39C 109.5
H39B C39 H39C 109.5
C5 C4 C3 118.7(5)
C5 C4 H4 120.7
C3 C4 H4 120.7
C17 C18 H18A 109.5
C17 C18 H18B 109.5
H18A C18 H18B 109.5
C17 C18 H18C 109.5
H18A C18 H18C 109.5
H18B C18 H18C 109.5
C16 C20 C21 112.6(4)
C16 C20 C22 111.2(4)
C21 C20 C22 111.1(5)
C16 C20 H20 107.2
C21 C20 H20 107.2
C22 C20 H20 107.2
C34 C33 C32 122.6(5)
C34 C33 H33 118.7
C32 C33 H33 118.7
C33 C34 C35 117.5(5)
C33 C34 C38 121.7(5)
C35 C34 C38 120.8(5)
C32 C37 H37A 109.5
C32 C37 H37B 109.5
H37A C37 H37B 109.5
C32 C37 H37C 109.5
H37A C37 H37C 109.5
H37B C37 H37C 109.5
C20 C21 H21A 109.5
C20 C21 H21B 109.5
H21A C21 H21B 109.5
C20 C21 H21C 109.5
H21A C21 H21C 109.5
H21B C21 H21C 109.5
C20 C22 H22A 109.5
C20 C22 H22B 109.5
H22A C22 H22B 109.5
C20 C22 H22C 109.5
H22A C22 H22C 109.5
H22B C22 H22C 109.5
C34 C38 H38A 109.5
C34 C38 H38B 109.5
H38A C38 H38B 109.5
C34 C38 H38C 109.5
H38A C38 H38C 109.5
H38B C38 H38C 109.5

loop_
_geom_bond_atom_site_label_1
_geom_bond_atom_site_label_2
_geom_bond_distance
Br1 Ni1 2.3071(7)
Ni1 C31 1.912(5)
Ni1 N1 1.924(4)
Ni1 N2 1.993(4)
N2 C1 1.286(6)
N2 C11 1.453(6)
N1 C6 1.343(6)
N1 C2 1.359(6)
C11 C12 1.394(6)
C11 C16 1.399(6)
C1 C2 1.434(6)
C1 H1 0.9300
C2 C3 1.382(6)
C31 C36 1.395(7)
C31 C32 1.398(7)
C36 C35 1.390(7)
C36 C39 1.509(7)
C12 C13 1.391(6)
C12 C17 1.519(6)
C15 C14 1.381(7)
C15 C16 1.389(6)
C15 H15 0.9300
C16 C20 1.513(7)
C17 C18 1.527(7)
C17 C19 1.531(7)
C17 H17 0.9800
C6 C5 1.388(7)
C6 H6 0.9300
C5 C4 1.368(7)
C5 H5 0.9300
C14 C13 1.384(7)
C14 H14 0.9300
C32 C33 1.409(7)
C32 C37 1.501(7)
C13 H13 0.9300
C35 C34 1.384(7)
C35 H35 0.9300
C3 C4 1.375(7)
C3 H3 0.9300
C19 H19A 0.9600
C19 H19B 0.9600
C19 H19C 0.9600
C39 H39A 0.9600
C39 H39B 0.9600
C39 H39C 0.9600
C4 H4 0.9300
C18 H18A 0.9600
C18 H18B 0.9600
C18 H18C 0.9600
C20 C21 1.521(6)
C20 C22 1.538(7)
C20 H20 0.9800
C33 C34 1.373(7)
C33 H33 0.9300
C34 C38 1.525(7)
C37 H37A 0.9600
C37 H37B 0.9600
C37 H37C 0.9600
C21 H21A 0.9600
C21 H21B 0.9600
C21 H21C 0.9600
C22 H22A 0.9600
C22 H22B 0.9600
C22 H22C 0.9600
C38 H38A 0.9600
C38 H38B 0.9600
C38 H38C 0.9600

loop_
_geom_torsion_atom_site_label_1
_geom_torsion_atom_site_label_2
_geom_torsion_atom_site_label_3
_geom_torsion_atom_site_label_4
_geom_torsion
C1 N2 C11 C12 -91.0(5)
Ni1 N2 C11 C12 81.7(4)
C1 N2 C11 C16 90.8(5)
Ni1 N2 C11 C16 -96.5(4)
C11 N2 C1 C2 178.5(4)
Ni1 N2 C1 C2 4.6(5)
C6 N1 C2 C3 0.5(7)
Ni1 N1 C2 C3 -173.0(4)
C6 N1 C2 C1 179.7(4)
Ni1 N1 C2 C1 6.2(5)
N2 C1 C2 N1 -7.3(6)
N2 C1 C2 C3 171.9(4)
C32 C31 C36 C35 0.7(7)
Ni1 C31 C36 C35 174.4(3)
C32 C31 C36 C39 -179.5(4)
Ni1 C31 C36 C39 -5.9(6)
C16 C11 C12 C13 -2.3(6)
N2 C11 C12 C13 179.6(4)
C16 C11 C12 C17 177.7(4)
N2 C11 C12 C17 -0.3(6)
C14 C15 C16 C11 -0.1(7)
C14 C15 C16 C20 179.0(5)
C12 C11 C16 C15 2.1(7)
N2 C11 C16 C15 -179.8(4)
C12 C11 C16 C20 -177.0(4)
N2 C11 C16 C20 1.0(6)
C13 C12 C17 C18 53.2(6)
C11 C12 C17 C18 -126.8(5)
C13 C12 C17 C19 -71.2(5)
C11 C12 C17 C19 108.7(5)
C2 N1 C6 C5 -0.9(6)
Ni1 N1 C6 C5 171.6(3)
N1 C6 C5 C4 0.2(7)
C16 C15 C14 C13 -1.5(8)
C36 C31 C32 C33 -2.1(7)
Ni1 C31 C32 C33 -176.3(3)
C36 C31 C32 C37 178.1(4)
Ni1 C31 C32 C37 3.9(6)
C15 C14 C13 C12 1.2(8)
C11 C12 C13 C14 0.6(7)
C17 C12 C13 C14 -179.4(4)
C31 C36 C35 C34 0.9(7)
C39 C36 C35 C34 -178.9(4)
N1 C2 C3 C4 0.5(7)
C1 C2 C3 C4 -178.7(4)
C6 C5 C4 C3 0.8(7)
C2 C3 C4 C5 -1.1(7)
C15 C16 C20 C21 -38.8(6)
C11 C16 C20 C21 140.3(5)
C15 C16 C20 C22 86.8(6)
C11 C16 C20 C22 -94.1(6)
C31 C32 C33 C34 2.0(7)
C37 C32 C33 C34 -178.1(5)
C32 C33 C34 C35 -0.5(7)
C32 C33 C34 C38 -179.5(5)
C36 C35 C34 C33 -1.0(7)
C36 C35 C34 C38 178.0(5)
